data_1542569
loop_
_publ_author_name
'Zhang, Jing'
'Gu, Peiyang'
'Long, Guankui'
'Ganguly, Rakesh'
'Li, Yongxin'
'Aratani, Naoki'
'Yamada, Hiroko'
'Zhang, Qichun'

_publ_section_title
;
 Switching charge-transfer characteristics from p-type to n-type through
 molecular &#x201C;doping&#x201D; (co-crystallization)
;
_journal_issue 6
_journal_name_full 'Chem. Sci.'
_journal_page_first 3851
_journal_paper_doi 10.1039/C5SC04954G
_journal_volume 7
_journal_year 2016
_chemical_formula_moiety 'C88 H64 N12 S6'
_chemical_formula_sum 'C88 H64 N12 S6'
_chemical_formula_weight 1481.91
_space_group_crystal_system triclinic
_space_group_IT_number 2
_space_group_name_Hall '-P 1'
_space_group_name_H-M_alt 'P -1'
_symmetry_space_group_name_Hall '-P 1'
_symmetry_space_group_name_H-M 'P -1'
_atom_sites_solution_hydrogens geom
_atom_sites_solution_primary direct
_atom_sites_solution_secondary difmap
_audit_block_doi 10.5517/cc1k9vc2
_audit_update_record
;
2015-11-30 deposited with the CCDC.
2016-02-25 downloaded from the CCDC.
;
_cell_angle_alpha 90.178(6)
_cell_angle_beta 104.400(7)
_cell_angle_gamma 95.311(7)
_cell_formula_units_Z 1
_cell_length_a 10.6919(2)
_cell_length_b 11.6399(2)
_cell_length_c 14.4791(3)
_cell_measurement_reflns_used 19551
_cell_measurement_temperature 103
_cell_measurement_theta_max 25.40
_cell_measurement_theta_min 3.08
_cell_volume 1737.22(8)
_computing_cell_refinement 'RAPID AUTO'
_computing_data_collection 'RAPID AUTO (Rigaku, ????)'
_computing_data_reduction 'RAPID AUTO'
_computing_molecular_graphics 'CrystalStructure 4.1.1'
_computing_publication_material 'CrystalStructure 4.1.1 (Rigaku, 2015)'
_computing_structure_refinement 'SHELXL Version 2014/7 (Sheldrick, 2008)'
_computing_structure_solution 'SIR2011 (Burla, et al., 2012)'
_diffrn_ambient_temperature 103
_diffrn_detector_area_resol_mean 10.000
_diffrn_measured_fraction_theta_full 0.998
_diffrn_measured_fraction_theta_max 0.998
_diffrn_measurement_device_type 'Rigaku R-AXIS RAPID'
_diffrn_measurement_method \w
_diffrn_radiation_type 'Mo K\a'
_diffrn_radiation_wavelength 0.71075
_diffrn_reflns_av_R_equivalents 0.0299
_diffrn_reflns_Laue_measured_fraction_full 0.998
_diffrn_reflns_Laue_measured_fraction_max 0.998
_diffrn_reflns_limit_h_max 12
_diffrn_reflns_limit_h_min -12
_diffrn_reflns_limit_k_max 14
_diffrn_reflns_limit_k_min -14
_diffrn_reflns_limit_l_max 17
_diffrn_reflns_limit_l_min -17
_diffrn_reflns_number 24180
_diffrn_reflns_point_group_measured_fraction_full 0.998
_diffrn_reflns_point_group_measured_fraction_max 0.998
_diffrn_reflns_theta_full 25.242
_diffrn_reflns_theta_max 25.351
_diffrn_reflns_theta_min 3.079
_diffrn_standards_number 0
_exptl_absorpt_coefficient_mu 0.258
_exptl_absorpt_correction_T_max 0.997
_exptl_absorpt_correction_T_min 0.833
_exptl_absorpt_correction_type multi-scan
_exptl_absorpt_process_details 'ABSCOR (Rigaku, 1995)'
_exptl_crystal_colour green
_exptl_crystal_density_diffrn 1.416
_exptl_crystal_density_method 'not measured'
_exptl_crystal_description prism
_exptl_crystal_F_000 772.00
_exptl_crystal_size_max 0.110
_exptl_crystal_size_mid 0.110
_exptl_crystal_size_min 0.010
_refine_diff_density_max 0.49
_refine_diff_density_min -0.59
_refine_ls_extinction_method none
_refine_ls_goodness_of_fit_ref 1.044
_refine_ls_hydrogen_treatment constr
_refine_ls_number_parameters 484
_refine_ls_number_reflns 6336
_refine_ls_number_restraints 0
_refine_ls_R_factor_all 0.0544
_refine_ls_R_factor_gt 0.0427
_refine_ls_shift/su_max 0.000
_refine_ls_structure_factor_coef Fsqd
_refine_ls_weighting_details 'w = 1/[\s^2^(Fo^2^)+(0.0524P)^2^+1.6042P] where P=(Fo^2^+2Fc^2^)/3'
_refine_ls_weighting_scheme calc
_refine_ls_wR_factor_gt 0.1050
_refine_ls_wR_factor_ref 0.1104
_reflns_Friedel_coverage 0.000
_reflns_number_gt 5293
_reflns_number_total 6336
_reflns_threshold_expression F^2^>2.0\s(F^2^)
_cod_data_source_file c5sc04954g2.cif
_cod_data_source_block ThTADAPy
_cod_depositor_comments 'Adding full bibliography for 1542568--1542569.cif.'
_cod_original_cell_volume 1737.21(9)
_cod_database_code 1542569

loop_
_space_group_symop_id
_space_group_symop_operation_xyz
1 +X,+Y,+Z
2 -X,-Y,-Z

loop_
_atom_site_label
_atom_site_type_symbol
_atom_site_fract_x
_atom_site_fract_y
_atom_site_fract_z
_atom_site_U_iso_or_equiv
_atom_site_adp_type
_atom_site_occupancy
_atom_site_site_symmetry_order
_atom_site_calc_flag
_atom_site_refinement_flags_posn
_atom_site_refinement_flags_adp
S1 S 0.92957(5) 0.07788(4) 0.38302(4) 0.01749(14) Uani 1 1 d . .
S2 S 0.85275(6) 0.36296(5) 0.72154(4) 0.02211(15) Uani 1 1 d . .
S3 S 0.79091(7) 0.53415(5) 0.18657(4) 0.02825(16) Uani 1 1 d . .
N1 N 0.94196(17) 0.13650(15) 0.48560(13) 0.0172(4) Uani 1 1 d . .
N2 N 0.85158(16) 0.51712(15) 0.57186(12) 0.0144(4) Uani 1 1 d . .
N3 N 0.77488(16) 0.55976(15) 0.37715(12) 0.0148(4) Uani 1 1 d . .
N4 N 0.87594(17) 0.17749(15) 0.31285(13) 0.0173(4) Uani 1 1 d . .
N5 N 0.3855(2) 0.55242(19) 0.16852(15) 0.0331(5) Uani 1 1 d . .
N6 N 0.5055(2) 0.21481(19) 0.27520(16) 0.0320(5) Uani 1 1 d . .
C1 C 0.9025(2) 0.24391(18) 0.46955(15) 0.0152(4) Uani 1 1 d . .
C2 C 0.89583(19) 0.32584(18) 0.54103(14) 0.0143(4) Uani 1 1 d . .
C3 C 0.85568(19) 0.43346(18) 0.50660(15) 0.0146(4) Uani 1 1 d . .
C4 C 0.81159(19) 0.61731(18) 0.54192(14) 0.0146(4) Uani 1 1 d . .
C5 C 0.8079(2) 0.70829(18) 0.61096(15) 0.0151(4) Uani 1 1 d . .
C6 C 0.8517(2) 0.69307(19) 0.70906(15) 0.0167(4) Uani 1 1 d . .
H6 H 0.8834 0.6220 0.7312 0.020 Uiso 1 1 calc R U
C7 C 0.8499(2) 0.77996(18) 0.77520(15) 0.0168(4) Uani 1 1 d . .
C8 C 0.8029(2) 0.88331(19) 0.74098(15) 0.0181(5) Uani 1 1 d . .
H8 H 0.8023 0.9434 0.7854 0.022 Uiso 1 1 calc R U
C9 C 0.7563(2) 0.90186(18) 0.64347(15) 0.0165(4) Uani 1 1 d . .
C10 C 0.7055(2) 1.00802(18) 0.60870(16) 0.0183(5) Uani 1 1 d . .
H10 H 0.7051 1.0685 0.6528 0.022 Uiso 1 1 calc R U
C11 C 0.6582(2) 1.02333(19) 0.51439(15) 0.0182(5) Uani 1 1 d . .
H11 H 0.6235 1.0938 0.4937 0.022 Uiso 1 1 calc R U
C12 C 0.6593(2) 0.93541(18) 0.44469(15) 0.0168(4) Uani 1 1 d . .
C13 C 0.6119(2) 0.95061(19) 0.34640(15) 0.0179(5) Uani 1 1 d . .
H13 H 0.5757 1.0204 0.3254 0.021 Uiso 1 1 calc R U
C14 C 0.6162(2) 0.86693(18) 0.27867(15) 0.0170(4) Uani 1 1 d . .
C15 C 0.6694(2) 0.76478(18) 0.31120(15) 0.0164(4) Uani 1 1 d . .
H15 H 0.6736 0.7066 0.2662 0.020 Uiso 1 1 calc R U
C16 C 0.7164(2) 0.74643(18) 0.40828(15) 0.0155(4) Uani 1 1 d . .
C17 C 0.7117(2) 0.83108(18) 0.47661(15) 0.0153(4) Uani 1 1 d . .
C18 C 0.7585(2) 0.81303(18) 0.57672(15) 0.0154(4) Uani 1 1 d . .
C19 C 0.76979(19) 0.63843(18) 0.44073(14) 0.0144(4) Uani 1 1 d . .
C20 C 0.81919(19) 0.45684(17) 0.40579(15) 0.0148(4) Uani 1 1 d . .
C21 C 0.82195(19) 0.37522(18) 0.33438(14) 0.0146(4) Uani 1 1 d . .
C22 C 0.86439(19) 0.26810(18) 0.36866(14) 0.0149(4) Uani 1 1 d . .
C23 C 0.9224(2) 0.29611(18) 0.64159(15) 0.0158(4) Uani 1 1 d . .
C24 C 0.9913(2) 0.20889(18) 0.68633(15) 0.0191(5) Uani 1 1 d . .
H24 H 1.0383 0.1623 0.6557 0.023 Uiso 1 1 calc R U
C25 C 0.9855(2) 0.19532(19) 0.78216(16) 0.0224(5) Uani 1 1 d . .
H25 H 1.0285 0.1394 0.8227 0.027 Uiso 1 1 calc R U
C26 C 0.9116(2) 0.2711(2) 0.80987(16) 0.0234(5) Uani 1 1 d . .
H26 H 0.8948 0.2727 0.8712 0.028 Uiso 1 1 calc R U
C27 C 0.9000(2) 0.76514(19) 0.88335(15) 0.0198(5) Uani 1 1 d . .
C28 C 1.0179(2) 0.8539(2) 0.92078(16) 0.0256(5) Uani 1 1 d . .
H28A H 1.0853 0.8414 0.8878 0.031 Uiso 1 1 calc R U
H28B H 1.0519 0.8448 0.9895 0.031 Uiso 1 1 calc R U
H28C H 0.9915 0.9320 0.9090 0.031 Uiso 1 1 calc R U
C29 C 0.7927(2) 0.7869(2) 0.93330(17) 0.0286(6) Uani 1 1 d . .
H29A H 0.7161 0.7326 0.9074 0.034 Uiso 1 1 calc R U
H29B H 0.7696 0.8661 0.9223 0.034 Uiso 1 1 calc R U
H29C H 0.8240 0.7758 1.0020 0.034 Uiso 1 1 calc R U
C30 C 0.9400(2) 0.64375(19) 0.90696(16) 0.0227(5) Uani 1 1 d . .
H30A H 0.8659 0.5868 0.8811 0.027 Uiso 1 1 calc R U
H30B H 0.9681 0.6369 0.9763 0.027 Uiso 1 1 calc R U
H30C H 1.0116 0.6298 0.8785 0.027 Uiso 1 1 calc R U
C31 C 0.5628(2) 0.88709(18) 0.17185(15) 0.0182(5) Uani 1 1 d . .
C32 C 0.5905(2) 0.7913(2) 0.10898(15) 0.0226(5) Uani 1 1 d . .
H32A H 0.5460 0.7178 0.1214 0.027 Uiso 1 1 calc R U
H32B H 0.6841 0.7852 0.1236 0.027 Uiso 1 1 calc R U
H32C H 0.5591 0.8098 0.0417 0.027 Uiso 1 1 calc R U
C33 C 0.4155(2) 0.8919(2) 0.15197(17) 0.0274(5) Uani 1 1 d . .
H33A H 0.3796 0.9021 0.0836 0.033 Uiso 1 1 calc R U
H33B H 0.3973 0.9568 0.1882 0.033 Uiso 1 1 calc R U
H33C H 0.3757 0.8197 0.1714 0.033 Uiso 1 1 calc R U
C34 C 0.6262(3) 1.0019(2) 0.14590(17) 0.0296(6) Uani 1 1 d . .
H34A H 0.6076 1.0648 0.1841 0.036 Uiso 1 1 calc R U
H34B H 0.5913 1.0156 0.0780 0.036 Uiso 1 1 calc R U
H34C H 0.7203 0.9988 0.1590 0.036 Uiso 1 1 calc R U
C35 C 0.7830(2) 0.39778(18) 0.23248(15) 0.0162(4) Uani 1 1 d . .
C36 C 0.7302(2) 0.31334(17) 0.15542(13) 0.0118(4) Uani 1 1 d . .
H36 H 0.7136 0.2329 0.1636 0.014 Uiso 1 1 calc R U
C37 C 0.7071(2) 0.3676(2) 0.06719(16) 0.0266(5) Uani 1 1 d . .
H37 H 0.6742 0.3264 0.0081 0.032 Uiso 1 1 calc R U
C38 C 0.7355(2) 0.4837(2) 0.07336(17) 0.0278(5) Uani 1 1 d . .
H38 H 0.7253 0.5315 0.0195 0.033 Uiso 1 1 calc R U
C39 C 0.4835(2) 0.46180(19) 0.40447(16) 0.0204(5) Uani 1 1 d . .
C40 C 0.4592(2) 0.57743(19) 0.42668(16) 0.0209(5) Uani 1 1 d . .
H40 H 0.4318 0.6287 0.3763 0.025 Uiso 1 1 calc R U
C41 C 0.5253(2) 0.3865(2) 0.48290(17) 0.0214(5) Uani 1 1 d . .
H41 H 0.5422 0.3101 0.4702 0.026 Uiso 1 1 calc R U
C42 C 0.4657(2) 0.4236(2) 0.31176(16) 0.0216(5) Uani 1 1 d . .
C43 C 0.4229(2) 0.4954(2) 0.23223(17) 0.0246(5) Uani 1 1 d . .
C44 C 0.4881(2) 0.3081(2) 0.29033(17) 0.0243(5) Uani 1 1 d . .

loop_
_atom_site_aniso_label
_atom_site_aniso_U_11
_atom_site_aniso_U_22
_atom_site_aniso_U_33
_atom_site_aniso_U_23
_atom_site_aniso_U_13
_atom_site_aniso_U_12
S1 0.0206(3) 0.0155(3) 0.0157(3) -0.0012(2) 0.0036(2) 0.0011(2)
S2 0.0252(3) 0.0302(3) 0.0125(3) 0.0029(2) 0.0055(2) 0.0083(2)
S3 0.0431(4) 0.0232(3) 0.0169(3) -0.0001(2) 0.0055(3) 0.0006(3)
N1 0.0165(9) 0.0175(9) 0.0162(9) 0.0000(7) 0.0021(7) 0.0003(7)
N2 0.0121(8) 0.0181(9) 0.0122(9) -0.0003(7) 0.0021(7) -0.0007(7)
N3 0.0130(9) 0.0174(9) 0.0133(9) -0.0001(7) 0.0025(7) -0.0002(7)
N4 0.0179(9) 0.0174(9) 0.0160(9) -0.0004(7) 0.0036(7) -0.0002(7)
N5 0.0400(13) 0.0336(12) 0.0232(11) 0.0034(10) 0.0046(10) 0.0001(10)
N6 0.0293(12) 0.0304(12) 0.0372(13) 0.0012(10) 0.0099(10) 0.0026(10)
C1 0.0127(10) 0.0176(10) 0.0141(10) 0.0018(8) 0.0024(8) -0.0019(8)
C2 0.0118(10) 0.0176(11) 0.0128(10) -0.0002(8) 0.0026(8) -0.0010(8)
C3 0.0105(10) 0.0188(11) 0.0134(10) -0.0016(8) 0.0027(8) -0.0036(8)
C4 0.0105(10) 0.0191(11) 0.0134(10) -0.0002(8) 0.0023(8) -0.0012(8)
C5 0.0124(10) 0.0174(11) 0.0143(10) -0.0008(8) 0.0024(8) -0.0024(8)
C6 0.0161(10) 0.0196(11) 0.0138(10) 0.0012(8) 0.0033(8) -0.0011(9)
C7 0.0153(10) 0.0217(11) 0.0130(11) -0.0002(8) 0.0044(9) -0.0023(9)
C8 0.0184(11) 0.0212(11) 0.0149(11) -0.0048(9) 0.0052(9) 0.0006(9)
C9 0.0144(10) 0.0195(11) 0.0155(11) -0.0003(8) 0.0046(9) -0.0014(9)
C10 0.0176(11) 0.0179(11) 0.0200(11) -0.0036(9) 0.0063(9) 0.0000(9)
C11 0.0172(11) 0.0173(11) 0.0202(11) 0.0001(9) 0.0053(9) 0.0011(9)
C12 0.0147(10) 0.0191(11) 0.0166(11) 0.0002(9) 0.0047(9) -0.0015(9)
C13 0.0165(11) 0.0180(11) 0.0182(11) 0.0022(9) 0.0033(9) -0.0002(9)
C14 0.0150(10) 0.0202(11) 0.0144(11) 0.0016(8) 0.0028(9) -0.0023(9)
C15 0.0150(10) 0.0193(11) 0.0138(10) -0.0012(8) 0.0023(8) -0.0006(9)
C16 0.0129(10) 0.0174(11) 0.0152(11) 0.0002(8) 0.0032(8) -0.0021(8)
C17 0.0127(10) 0.0170(10) 0.0151(11) 0.0003(8) 0.0028(8) -0.0027(8)
C18 0.0140(10) 0.0174(11) 0.0145(11) -0.0008(8) 0.0042(8) -0.0019(8)
C19 0.0122(10) 0.0170(10) 0.0132(10) 0.0004(8) 0.0028(8) -0.0024(8)
C20 0.0122(10) 0.0156(10) 0.0155(11) 0.0009(8) 0.0024(8) -0.0023(8)
C21 0.0119(10) 0.0177(10) 0.0128(10) -0.0001(8) 0.0018(8) -0.0020(8)
C22 0.0126(10) 0.0182(11) 0.0124(10) -0.0028(8) 0.0022(8) -0.0033(8)
C23 0.0159(10) 0.0173(11) 0.0130(10) -0.0022(8) 0.0027(8) -0.0013(9)
C24 0.0216(11) 0.0167(11) 0.0161(11) -0.0017(8) 0.0001(9) -0.0004(9)
C25 0.0273(12) 0.0201(11) 0.0153(11) 0.0035(9) -0.0015(9) -0.0019(10)
C26 0.0266(12) 0.0286(12) 0.0130(11) 0.0035(9) 0.0026(9) -0.0016(10)
C27 0.0238(12) 0.0232(11) 0.0121(11) -0.0016(9) 0.0038(9) 0.0025(9)
C28 0.0309(13) 0.0254(12) 0.0157(11) -0.0028(9) -0.0017(10) -0.0002(10)
C29 0.0343(14) 0.0379(14) 0.0160(12) 0.0022(10) 0.0091(10) 0.0079(11)
C30 0.0291(13) 0.0250(12) 0.0121(11) -0.0003(9) 0.0017(9) 0.0018(10)
C31 0.0206(11) 0.0183(11) 0.0139(11) 0.0015(8) 0.0018(9) 0.0004(9)
C32 0.0278(12) 0.0253(12) 0.0135(11) 0.0016(9) 0.0024(9) 0.0044(10)
C33 0.0243(12) 0.0385(14) 0.0181(12) 0.0026(10) 0.0010(10) 0.0075(11)
C34 0.0452(16) 0.0247(13) 0.0171(12) 0.0026(10) 0.0068(11) -0.0042(11)
C35 0.0155(10) 0.0190(11) 0.0138(11) -0.0001(8) 0.0034(8) 0.0012(9)
C36 0.0205(11) 0.0113(9) 0.0059(9) 0.0045(7) 0.0068(8) 0.0028(8)
C37 0.0259(12) 0.0360(14) 0.0148(11) -0.0057(10) 0.0011(10) -0.0011(11)
C38 0.0359(14) 0.0327(14) 0.0180(12) 0.0088(10) 0.0096(11) 0.0107(11)
C39 0.0109(10) 0.0254(12) 0.0227(12) 0.0026(9) 0.0020(9) -0.0040(9)
C40 0.0143(11) 0.0229(12) 0.0240(12) 0.0063(9) 0.0025(9) 0.0001(9)
C41 0.0147(11) 0.0191(11) 0.0294(13) 0.0041(9) 0.0041(10) 0.0001(9)
C42 0.0162(11) 0.0233(12) 0.0237(12) 0.0035(9) 0.0030(9) -0.0007(9)
C43 0.0241(12) 0.0260(12) 0.0233(13) -0.0009(10) 0.0068(10) -0.0017(10)
C44 0.0191(12) 0.0296(14) 0.0229(12) 0.0024(10) 0.0044(10) -0.0016(10)

loop_
_atom_type_symbol
_atom_type_description
_atom_type_scat_dispersion_real
_atom_type_scat_dispersion_imag
_atom_type_scat_source
C C 0.0033 0.0016
;
International Tables for Crystallography
(Vol. C, Tables 4.2.6.8 and 6.1.1.4)
;
H H 0.0000 0.0000
;
International Tables for Crystallography
(Vol. C, Table 6.1.1.4)
;
N N 0.0061 0.0033
;
International Tables for Crystallography
(Vol. C, Tables 4.2.6.8 and 6.1.1.4)
;
S S 0.1246 0.1234
;
International Tables for Crystallography
(Vol. C, Tables 4.2.6.8 and 6.1.1.4)
;

loop_
_geom_angle_atom_site_label_1
_geom_angle_atom_site_label_2
_geom_angle_atom_site_label_3
_geom_angle
_geom_angle_site_symmetry_1
N4 S1 N1 101.96(9) .
C26 S2 C23 92.27(11) .
C38 S3 C35 92.81(11) .
C1 N1 S1 106.58(14) .
C4 N2 C3 119.36(18) .
C19 N3 C20 119.94(18) .
C22 N4 S1 106.78(14) .
N1 C1 C2 125.67(19) .
N1 C1 C22 112.37(18) .
C2 C1 C22 121.96(19) .
C3 C2 C1 115.10(18) .
C3 C2 C23 123.60(18) .
C1 C2 C23 121.22(19) .
N2 C3 C2 117.93(18) .
N2 C3 C20 119.76(19) .
C2 C3 C20 122.31(19) .
N2 C4 C19 120.61(19) .
N2 C4 C5 120.03(18) .
C19 C4 C5 119.36(19) .
C6 C5 C18 120.03(19) .
C6 C5 C4 121.21(19) .
C18 C5 C4 118.76(18) .
C7 C6 C5 121.5(2) .
C7 C6 H6 119.3 .
C5 C6 H6 119.3 .
C8 C7 C6 118.16(19) .
C8 C7 C27 119.79(19) .
C6 C7 C27 122.04(19) .
C7 C8 C9 122.4(2) .
C7 C8 H8 118.8 .
C9 C8 H8 118.8 .
C8 C9 C18 119.1(2) .
C8 C9 C10 122.1(2) .
C18 C9 C10 118.84(19) .
C11 C10 C9 121.2(2) .
C11 C10 H10 119.4 .
C9 C10 H10 119.4 .
C10 C11 C12 121.5(2) .
C10 C11 H11 119.3 .
C12 C11 H11 119.3 .
C13 C12 C17 119.26(19) .
C13 C12 C11 122.1(2) .
C17 C12 C11 118.60(19) .
C14 C13 C12 122.2(2) .
C14 C13 H13 118.9 .
C12 C13 H13 118.9 .
C13 C14 C15 117.88(19) .
C13 C14 C31 120.46(19) .
C15 C14 C31 121.66(19) .
C16 C15 C14 121.4(2) .
C16 C15 H15 119.3 .
C14 C15 H15 119.3 .
C15 C16 C17 120.6(2) .
C15 C16 C19 120.52(19) .
C17 C16 C19 118.90(19) .
C16 C17 C12 118.63(19) .
C16 C17 C18 121.24(19) .
C12 C17 C18 120.13(19) .
C5 C18 C9 118.85(19) .
C5 C18 C17 121.46(19) .
C9 C18 C17 119.69(19) .
N3 C19 C4 120.83(19) .
N3 C19 C16 118.96(18) .
C4 C19 C16 120.16(18) .
N3 C20 C21 117.54(18) .
N3 C20 C3 119.41(19) .
C21 C20 C3 122.99(19) .
C20 C21 C22 114.85(18) .
C20 C21 C35 123.15(19) .
C22 C21 C35 121.99(19) .
N4 C22 C21 124.97(19) .
N4 C22 C1 112.30(18) .
C21 C22 C1 122.72(19) .
C24 C23 C2 128.25(19) .
C24 C23 S2 109.54(16) .
C2 C23 S2 121.94(16) .
C23 C24 C25 113.6(2) .
C23 C24 H24 123.2 .
C25 C24 H24 123.2 .
C26 C25 C24 112.5(2) .
C26 C25 H25 123.8 .
C24 C25 H25 123.8 .
C25 C26 S2 112.06(17) .
C25 C26 H26 124.0 .
S2 C26 H26 124.0 .
C30 C27 C28 109.25(19) .
C30 C27 C7 111.94(18) .
C28 C27 C7 108.40(18) .
C30 C27 C29 108.27(19) .
C28 C27 C29 109.43(19) .
C7 C27 C29 109.53(18) .
C27 C28 H28A 109.5 .
C27 C28 H28B 109.5 .
H28A C28 H28B 109.5 .
C27 C28 H28C 109.5 .
H28A C28 H28C 109.5 .
H28B C28 H28C 109.5 .
C27 C29 H29A 109.5 .
C27 C29 H29B 109.5 .
H29A C29 H29B 109.5 .
C27 C29 H29C 109.5 .
H29A C29 H29C 109.5 .
H29B C29 H29C 109.5 .
C27 C30 H30A 109.5 .
C27 C30 H30B 109.5 .
H30A C30 H30B 109.5 .
C27 C30 H30C 109.5 .
H30A C30 H30C 109.5 .
H30B C30 H30C 109.5 .
C32 C31 C34 108.10(18) .
C32 C31 C33 109.01(18) .
C34 C31 C33 109.6(2) .
C32 C31 C14 112.28(18) .
C34 C31 C14 109.29(18) .
C33 C31 C14 108.49(17) .
C31 C32 H32A 109.5 .
C31 C32 H32B 109.5 .
H32A C32 H32B 109.5 .
C31 C32 H32C 109.5 .
H32A C32 H32C 109.5 .
H32B C32 H32C 109.5 .
C31 C33 H33A 109.5 .
C31 C33 H33B 109.5 .
H33A C33 H33B 109.5 .
C31 C33 H33C 109.5 .
H33A C33 H33C 109.5 .
H33B C33 H33C 109.5 .
C31 C34 H34A 109.5 .
C31 C34 H34B 109.5 .
H34A C34 H34B 109.5 .
C31 C34 H34C 109.5 .
H34A C34 H34C 109.5 .
H34B C34 H34C 109.5 .
C36 C35 C21 126.87(19) .
C36 C35 S3 109.65(15) .
C21 C35 S3 123.48(16) .
C37 C36 C35 110.25(18) .
C37 C36 H36 124.9 .
C35 C36 H36 124.9 .
C38 C37 C36 114.4(2) .
C38 C37 H37 122.8 .
C36 C37 H37 122.8 .
C37 C38 S3 112.86(18) .
C37 C38 H38 123.6 .
S3 C38 H38 123.6 .
C42 C39 C41 120.8(2) .
C42 C39 C40 121.4(2) .
C41 C39 C40 117.8(2) .
C41 C40 C39 121.0(2) 2_666
C41 C40 H40 119.5 2_666
C39 C40 H40 119.5 .
C40 C41 C39 121.1(2) 2_666
C40 C41 H41 119.4 2_666
C39 C41 H41 119.4 .
C39 C42 C43 122.3(2) .
C39 C42 C44 121.0(2) .
C43 C42 C44 116.7(2) .
N5 C43 C42 178.4(3) .
N6 C44 C42 178.4(3) .

loop_
_geom_bond_atom_site_label_1
_geom_bond_atom_site_label_2
_geom_bond_distance
_geom_bond_site_symmetry_2
S1 N4 1.5955(18) .
S1 N1 1.6025(18) .
S2 C26 1.705(2) .
S2 C23 1.741(2) .
S3 C38 1.682(2) .
S3 C35 1.726(2) .
N1 C1 1.359(3) .
N2 C4 1.317(3) .
N2 C3 1.366(3) .
N3 C19 1.311(3) .
N3 C20 1.357(3) .
N4 C22 1.360(3) .
N5 C43 1.149(3) .
N6 C44 1.149(3) .
C1 C2 1.424(3) .
C1 C22 1.451(3) .
C2 C3 1.414(3) .
C2 C23 1.462(3) .
C3 C20 1.448(3) .
C4 C19 1.450(3) .
C4 C5 1.464(3) .
C5 C6 1.398(3) .
C5 C18 1.416(3) .
C6 C7 1.396(3) .
C6 H6 0.9500 .
C7 C8 1.392(3) .
C7 C27 1.540(3) .
C8 C9 1.400(3) .
C8 H8 0.9500 .
C9 C18 1.419(3) .
C9 C10 1.438(3) .
C10 C11 1.352(3) .
C10 H10 0.9500 .
C11 C12 1.438(3) .
C11 H11 0.9500 .
C12 C13 1.405(3) .
C12 C17 1.415(3) .
C13 C14 1.392(3) .
C13 H13 0.9500 .
C14 C15 1.398(3) .
C14 C31 1.537(3) .
C15 C16 1.394(3) .
C15 H15 0.9500 .
C16 C17 1.407(3) .
C16 C19 1.459(3) .
C17 C18 1.434(3) .
C20 C21 1.409(3) .
C21 C22 1.415(3) .
C21 C35 1.462(3) .
C23 C24 1.378(3) .
C24 C25 1.413(3) .
C24 H24 0.9500 .
C25 C26 1.360(3) .
C25 H25 0.9500 .
C26 H26 0.9500 .
C27 C30 1.529(3) .
C27 C28 1.537(3) .
C27 C29 1.540(3) .
C28 H28A 0.9800 .
C28 H28B 0.9800 .
C28 H28C 0.9800 .
C29 H29A 0.9800 .
C29 H29B 0.9800 .
C29 H29C 0.9800 .
C30 H30A 0.9800 .
C30 H30B 0.9800 .
C30 H30C 0.9800 .
C31 C32 1.532(3) .
C31 C34 1.533(3) .
C31 C33 1.535(3) .
C32 H32A 0.9800 .
C32 H32B 0.9800 .
C32 H32C 0.9800 .
C33 H33A 0.9800 .
C33 H33B 0.9800 .
C33 H33C 0.9800 .
C34 H34A 0.9800 .
C34 H34B 0.9800 .
C34 H34C 0.9800 .
C35 C36 1.451(3) .
C36 C37 1.403(3) .
C36 H36 0.9500 .
C37 C38 1.355(4) .
C37 H37 0.9500 .
C38 H38 0.9500 .
C39 C42 1.375(3) .
C39 C41 1.443(3) .
C39 C40 1.444(3) .
C40 C41 1.339(3) 2_666
C40 H40 0.9500 .
C41 C40 1.339(3) 2_666
C41 H41 0.9500 .
C42 C43 1.431(3) .
C42 C44 1.433(3) .

loop_
_geom_torsion_atom_site_label_1
_geom_torsion_atom_site_label_2
_geom_torsion_atom_site_label_3
_geom_torsion_atom_site_label_4
_geom_torsion
_geom_torsion_site_symmetry_4
N4 S1 N1 C1 -0.05(16) .
N1 S1 N4 C22 0.30(16) .
S1 N1 C1 C2 179.00(17) .
S1 N1 C1 C22 -0.2(2) .
N1 C1 C2 C3 177.97(19) .
C22 C1 C2 C3 -2.9(3) .
N1 C1 C2 C23 -5.2(3) .
C22 C1 C2 C23 173.96(18) .
C4 N2 C3 C2 -178.37(18) .
C4 N2 C3 C20 1.5(3) .
C1 C2 C3 N2 -177.82(17) .
C23 C2 C3 N2 5.4(3) .
C1 C2 C3 C20 2.3(3) .
C23 C2 C3 C20 -174.48(19) .
C3 N2 C4 C19 1.2(3) .
C3 N2 C4 C5 -179.37(18) .
N2 C4 C5 C6 2.9(3) .
C19 C4 C5 C6 -177.66(18) .
N2 C4 C5 C18 -176.93(18) .
C19 C4 C5 C18 2.5(3) .
C18 C5 C6 C7 -1.0(3) .
C4 C5 C6 C7 179.24(19) .
C5 C6 C7 C8 0.1(3) .
C5 C6 C7 C27 -178.92(19) .
C6 C7 C8 C9 0.9(3) .
C27 C7 C8 C9 179.87(19) .
C7 C8 C9 C18 -0.9(3) .
C7 C8 C9 C10 178.7(2) .
C8 C9 C10 C11 -178.5(2) .
C18 C9 C10 C11 1.1(3) .
C9 C10 C11 C12 -1.4(3) .
C10 C11 C12 C13 -179.3(2) .
C10 C11 C12 C17 -0.2(3) .
C17 C12 C13 C14 -0.9(3) .
C11 C12 C13 C14 178.17(19) .
C12 C13 C14 C15 0.3(3) .
C12 C13 C14 C31 179.83(19) .
C13 C14 C15 C16 0.2(3) .
C31 C14 C15 C16 -179.31(19) .
C14 C15 C16 C17 -0.1(3) .
C14 C15 C16 C19 179.07(19) .
C15 C16 C17 C12 -0.5(3) .
C19 C16 C17 C12 -179.72(18) .
C15 C16 C17 C18 179.36(19) .
C19 C16 C17 C18 0.2(3) .
C13 C12 C17 C16 1.0(3) .
C11 C12 C17 C16 -178.09(18) .
C13 C12 C17 C18 -178.88(19) .
C11 C12 C17 C18 2.0(3) .
C6 C5 C18 C9 0.9(3) .
C4 C5 C18 C9 -179.25(18) .
C6 C5 C18 C17 -179.44(19) .
C4 C5 C18 C17 0.4(3) .
C8 C9 C18 C5 -0.1(3) .
C10 C9 C18 C5 -179.68(19) .
C8 C9 C18 C17 -179.68(19) .
C10 C9 C18 C17 0.7(3) .
C16 C17 C18 C5 -1.8(3) .
C12 C17 C18 C5 178.12(19) .
C16 C17 C18 C9 177.85(19) .
C12 C17 C18 C9 -2.3(3) .
C20 N3 C19 C4 0.3(3) .
C20 N3 C19 C16 -177.31(18) .
N2 C4 C19 N3 -2.2(3) .
C5 C4 C19 N3 178.33(18) .
N2 C4 C19 C16 175.35(18) .
C5 C4 C19 C16 -4.1(3) .
C15 C16 C19 N3 1.2(3) .
C17 C16 C19 N3 -179.64(18) .
C15 C16 C19 C4 -176.43(18) .
C17 C16 C19 C4 2.8(3) .
C19 N3 C20 C21 179.69(18) .
C19 N3 C20 C3 2.4(3) .
N2 C3 C20 N3 -3.4(3) .
C2 C3 C20 N3 176.48(18) .
N2 C3 C20 C21 179.48(18) .
C2 C3 C20 C21 -0.6(3) .
N3 C20 C21 C22 -177.69(18) .
C3 C20 C21 C22 -0.5(3) .
N3 C20 C21 C35 1.7(3) .
C3 C20 C21 C35 178.87(19) .
S1 N4 C22 C21 178.82(17) .
S1 N4 C22 C1 -0.4(2) .
C20 C21 C22 N4 -179.30(19) .
C35 C21 C22 N4 1.3(3) .
C20 C21 C22 C1 -0.1(3) .
C35 C21 C22 C1 -179.50(18) .
N1 C1 C22 N4 0.4(2) .
C2 C1 C22 N4 -178.79(18) .
N1 C1 C22 C21 -178.84(18) .
C2 C1 C22 C21 1.9(3) .
C3 C2 C23 C24 -162.2(2) .
C1 C2 C23 C24 21.3(3) .
C3 C2 C23 S2 24.5(3) .
C1 C2 C23 S2 -152.09(16) .
C26 S2 C23 C24 -1.97(17) .
C26 S2 C23 C2 172.50(18) .
C2 C23 C24 C25 -172.9(2) .
S2 C23 C24 C25 1.2(2) .
C23 C24 C25 C26 0.6(3) .
C24 C25 C26 S2 -2.1(3) .
C23 S2 C26 C25 2.35(19) .
C8 C7 C27 C30 176.66(19) .
C6 C7 C27 C30 -4.4(3) .
C8 C7 C27 C28 -62.8(3) .
C6 C7 C27 C28 116.2(2) .
C8 C7 C27 C29 56.6(3) .
C6 C7 C27 C29 -124.5(2) .
C13 C14 C31 C32 173.48(19) .
C15 C14 C31 C32 -7.0(3) .
C13 C14 C31 C34 53.5(3) .
C15 C14 C31 C34 -126.9(2) .
C13 C14 C31 C33 -66.0(2) .
C15 C14 C31 C33 113.6(2) .
C20 C21 C35 C36 -151.9(2) .
C22 C21 C35 C36 27.4(3) .
C20 C21 C35 S3 26.6(3) .
C22 C21 C35 S3 -154.06(17) .
C38 S3 C35 C36 -2.41(17) .
C38 S3 C35 C21 178.85(19) .
C21 C35 C36 C37 -178.8(2) .
S3 C35 C36 C37 2.5(2) .
C35 C36 C37 C38 -1.4(3) .
C36 C37 C38 S3 -0.4(3) .
C35 S3 C38 C37 1.7(2) .
C42 C39 C40 C41 178.9(2) 2_666
C41 C39 C40 C41 -0.2(3) 2_666
C42 C39 C41 C40 -178.9(2) 2_666
C40 C39 C41 C40 0.2(3) 2_666
C41 C39 C42 C43 179.3(2) .
C40 C39 C42 C43 0.2(3) .
C41 C39 C42 C44 0.1(3) .
C40 C39 C42 C44 -179.0(2) .
